data_4511787
loop_
_publ_author_name
'White, Keith F.'
'Abrahams, Brendan F.'
'Maynard-Casely, Helen'
'Robson, Richard'

_publ_section_title
;
 Li+and Ca2+Derivatives of the Isonicotinate-N-oxide Ion Including Single
 Crystal-to-Single Crystal Transformations
;
_journal_issue 9
_journal_name_full 'Crystal Growth &amp; Design'
_journal_page_first 4602
_journal_paper_doi 10.1021/cg500710t
_journal_volume 14
_journal_year 2014
_chemical_formula_sum 'C12 H12 Ca N2 O8'
_chemical_formula_weight 352.32
_chemical_name_systematic
;
 ?
;
_space_group_IT_number 14
_symmetry_cell_setting monoclinic
_symmetry_space_group_name_Hall '-P 2ybc'
_symmetry_space_group_name_H-M 'P 1 21/c 1'
_atom_sites_solution_hydrogens geom
_atom_sites_solution_primary direct
_atom_sites_solution_secondary difmap
_audit_creation_method SHELXL-97
_cell_angle_alpha 90.00
_cell_angle_beta 95.500(3)
_cell_angle_gamma 90.00
_cell_formula_units_Z 2
_cell_length_a 7.9541(2)
_cell_length_b 9.8412(3)
_cell_length_c 8.8672(3)
_cell_measurement_reflns_used 2031
_cell_measurement_temperature 130(2)
_cell_measurement_theta_max 72.858
_cell_measurement_theta_min 4.489
_cell_volume 690.91(4)
_computing_cell_refinement
;
CrysAlisPro, Oxford Diffraction Ltd.,
Version 1.171.33.52 (release 06-11-2009 CrysAlis171 .NET)
(compiled Nov  6 2009,16:24:50)
;
_computing_data_collection
;
CrysAlisPro, Oxford Diffraction Ltd.,
Version 1.171.33.52 (release 06-11-2009 CrysAlis171 .NET)
(compiled Nov  6 2009,16:24:50)
;
_computing_data_reduction
;
CrysAlisPro, Oxford Diffraction Ltd.,
Version 1.171.33.52 (release 06-11-2009 CrysAlis171 .NET)
(compiled Nov  6 2009,16:24:50)
;
_computing_structure_refinement 'SHELXL-97 (Sheldrick, 1997)'
_computing_structure_solution 'SHELXS-97 (Sheldrick, 1997)'
_diffrn_ambient_temperature 130(2)
_diffrn_detector_area_resol_mean 16.071
_diffrn_measured_fraction_theta_full 0.981
_diffrn_measured_fraction_theta_max 0.981
_diffrn_measurement_device_type 'Xcalibur, Sapphire3'
_diffrn_measurement_method '\w scans'
_diffrn_radiation_monochromator graphite
_diffrn_radiation_source 'Enhance (Cu) X-ray Source'
_diffrn_radiation_type CuK\a
_diffrn_radiation_wavelength 1.54184
_diffrn_reflns_av_R_equivalents 0.0171
_diffrn_reflns_av_sigmaI/netI 0.0148
_diffrn_reflns_limit_h_max 9
_diffrn_reflns_limit_h_min -9
_diffrn_reflns_limit_k_max 11
_diffrn_reflns_limit_k_min -10
_diffrn_reflns_limit_l_max 10
_diffrn_reflns_limit_l_min -10
_diffrn_reflns_number 2092
_diffrn_reflns_theta_full 68.94
_diffrn_reflns_theta_max 68.94
_diffrn_reflns_theta_min 5.59
_exptl_absorpt_coefficient_mu 4.390
_exptl_absorpt_correction_T_max 0.469
_exptl_absorpt_correction_T_min 0.193
_exptl_absorpt_correction_type gaussian
_exptl_absorpt_process_details
;
CrysAlisPro, Oxford Diffraction Ltd.,
Version 1.171.33.52 (release 06-11-2009 CrysAlis171 .NET)
(compiled Nov  6 2009,16:24:50)
Numerical absorption correction based on gaussian integration over
            a multifaceted crystal model
;
_exptl_crystal_colour Colourless
_exptl_crystal_density_diffrn 1.694
_exptl_crystal_density_method 'not measured'
_exptl_crystal_description 'large plate'
_exptl_crystal_F_000 364
_exptl_crystal_size_max 0.2847
_exptl_crystal_size_mid 0.2087
_exptl_crystal_size_min 0.0999
_refine_diff_density_max 0.405
_refine_diff_density_min -0.385
_refine_diff_density_rms 0.103
_refine_ls_extinction_method none
_refine_ls_goodness_of_fit_ref 1.122
_refine_ls_hydrogen_treatment mixed
_refine_ls_matrix_type full
_refine_ls_number_parameters 114
_refine_ls_number_reflns 1262
_refine_ls_number_restraints 0
_refine_ls_restrained_S_all 1.122
_refine_ls_R_factor_all 0.0409
_refine_ls_R_factor_gt 0.0389
_refine_ls_shift/su_max 0.000
_refine_ls_shift/su_mean 0.000
_refine_ls_structure_factor_coef Fsqd
_refine_ls_weighting_details 'calc w=1/[\s^2^(Fo^2^)+(0.0619P)^2^+0.5693P] where P=(Fo^2^+2Fc^2^)/3'
_refine_ls_weighting_scheme calc
_refine_ls_wR_factor_gt 0.0983
_refine_ls_wR_factor_ref 0.1015
_reflns_number_gt 1214
_reflns_number_total 1262
_reflns_threshold_expression >2sigma(I)
_cod_data_source_file cg500710t_si_002.cif
_cod_data_source_block Ca(inox)(H2O)2
_cod_depositor_comments
;
The following automatic conversions were performed:

'_symmetry_cell_setting' value 'Monoclinic' changed to 'monoclinic'
according to
/home/saulius/struct/COD-crude-data--automatic-downloads/rss-feeds/ACS/lib/dictionaries/cif_core.dic
dictionary named 'cif_core.dic' version 2.4.2 from
2011-04-26.

'_exptl_absorpt_correction_type' value 'Gaussian'
changed to 'gaussian' according to
/home/saulius/struct/COD-crude-data--automatic-downloads/rss-feeds/ACS/lib/dictionaries/cif_core.dic
dictionary named 'cif_core.dic' version 2.4.2 from 2011-04-26.

Automatic conversion script
Id: cif_fix_values 2281 2013-09-26 08:29:07Z andrius 

 Adding full bibliography for 4511785--4511789.cif.
;
_cod_original_sg_symbol_H-M P21/c
_cod_database_code 4511787

loop_
_symmetry_equiv_pos_as_xyz
'x, y, z'
'-x, y+1/2, -z+1/2'
'-x, -y, -z'
'x, -y-1/2, z-1/2'

loop_
_atom_site_label
_atom_site_type_symbol
_atom_site_fract_x
_atom_site_fract_y
_atom_site_fract_z
_atom_site_U_iso_or_equiv
_atom_site_adp_type
_atom_site_occupancy
_atom_site_symmetry_multiplicity
_atom_site_calc_flag
_atom_site_refinement_flags
H2 H 0.357(4) -0.020(3) 0.093(4) 0.034(9) Uiso 1 1 d .
H1 H 0.337(4) -0.075(3) -0.039(4) 0.029(8) Uiso 1 1 d .
Ca1 Ca 0.0000 0.0000 0.0000 0.0096(2) Uani 1 2 d S
O2 O 0.02241(19) 0.13715(15) 0.20513(16) 0.0179(4) Uani 1 1 d .
O4 O 0.46612(18) -0.08079(15) 0.78268(16) 0.0177(4) Uani 1 1 d .
O3 O 0.29156(19) -0.06140(16) 0.03611(19) 0.0175(4) Uani 1 1 d .
O1 O 0.06426(19) 0.32421(14) 0.34412(16) 0.0174(3) Uani 1 1 d .
C5 C 0.3986(3) 0.1213(2) 0.6560(2) 0.0167(4) Uani 1 1 d .
H5 H 0.4739 0.1692 0.7267 0.020 Uiso 1 1 calc R
N1 N 0.3822(2) -0.01517(18) 0.6679(2) 0.0148(4) Uani 1 1 d .
C1 C 0.0858(2) 0.2008(2) 0.3180(2) 0.0134(4) Uani 1 1 d .
C2 C 0.1975(2) 0.1224(2) 0.4361(2) 0.0137(4) Uani 1 1 d .
C6 C 0.2807(2) -0.0855(2) 0.5641(2) 0.0155(4) Uani 1 1 d .
H6 H 0.2725 -0.1814 0.5726 0.019 Uiso 1 1 calc R
C4 C 0.3063(2) 0.1906(2) 0.5415(2) 0.0155(4) Uani 1 1 d .
H4 H 0.3172 0.2865 0.5347 0.019 Uiso 1 1 calc R
C3 C 0.1895(3) -0.0194(2) 0.4465(2) 0.0148(4) Uani 1 1 d .
H3 H 0.1213 -0.0698 0.3725 0.018 Uiso 1 1 calc R

loop_
_atom_site_aniso_label
_atom_site_aniso_U_11
_atom_site_aniso_U_22
_atom_site_aniso_U_33
_atom_site_aniso_U_23
_atom_site_aniso_U_13
_atom_site_aniso_U_12
Ca1 0.0119(3) 0.0062(3) 0.0100(3) 0.00008(17) -0.0028(2) -0.00070(17)
O2 0.0246(8) 0.0137(8) 0.0142(7) -0.0026(5) -0.0043(6) 0.0004(6)
O4 0.0173(7) 0.0167(8) 0.0178(7) 0.0040(6) -0.0053(5) 0.0040(6)
O3 0.0149(7) 0.0190(8) 0.0178(8) -0.0002(6) -0.0024(6) 0.0002(6)
O1 0.0240(8) 0.0115(7) 0.0157(7) -0.0028(6) -0.0039(6) 0.0038(6)
C5 0.0150(9) 0.0148(10) 0.0195(10) -0.0029(8) -0.0023(8) 0.0007(8)
N1 0.0136(9) 0.0154(9) 0.0151(9) 0.0009(6) -0.0001(7) 0.0028(6)
C1 0.0142(9) 0.0120(10) 0.0140(9) -0.0027(7) 0.0016(7) -0.0009(7)
C2 0.0118(9) 0.0136(10) 0.0158(10) -0.0016(8) 0.0025(7) 0.0014(7)
C6 0.0155(10) 0.0105(9) 0.0204(10) -0.0014(8) 0.0009(8) -0.0009(7)
C4 0.0157(10) 0.0103(10) 0.0202(10) -0.0020(8) 0.0004(8) -0.0006(7)
C3 0.0135(10) 0.0129(10) 0.0177(11) -0.0036(8) -0.0002(8) -0.0014(7)

loop_
_atom_type_symbol
_atom_type_description
_atom_type_scat_dispersion_real
_atom_type_scat_dispersion_imag
_atom_type_scat_source
C C 0.0181 0.0091 'International Tables Vol C Tables 4.2.6.8 and 6.1.1.4'
H H 0.0000 0.0000 'International Tables Vol C Tables 4.2.6.8 and 6.1.1.4'
N N 0.0311 0.0180 'International Tables Vol C Tables 4.2.6.8 and 6.1.1.4'
O O 0.0492 0.0322 'International Tables Vol C Tables 4.2.6.8 and 6.1.1.4'
Ca Ca 0.3641 1.2855 'International Tables Vol C Tables 4.2.6.8 and 6.1.1.4'

loop_
_geom_angle_atom_site_label_1
_geom_angle_atom_site_label_2
_geom_angle_atom_site_label_3
_geom_angle
_geom_angle_site_symmetry_1
_geom_angle_site_symmetry_3
O2 Ca1 O2 180.00(4) . 3
O2 Ca1 O1 88.31(5) . 2_545
O2 Ca1 O1 91.69(5) 3 2_545
O2 Ca1 O1 91.69(5) . 4_565
O2 Ca1 O1 88.31(5) 3 4_565
O1 Ca1 O1 180.00(5) 2_545 4_565
O2 Ca1 O3 87.56(6) . 3
O2 Ca1 O3 92.44(6) 3 3
O1 Ca1 O3 90.11(5) 2_545 3
O1 Ca1 O3 89.89(5) 4_565 3
O2 Ca1 O3 92.44(6) . .
O2 Ca1 O3 87.56(6) 3 .
O1 Ca1 O3 89.89(5) 2_545 .
O1 Ca1 O3 90.11(5) 4_565 .
O3 Ca1 O3 180.0 3 .
C1 O2 Ca1 160.44(14) . .
C1 O1 Ca1 151.97(13) . 2
N1 C5 C4 120.02(19) . .
O4 N1 C5 119.74(18) . .
O4 N1 C6 119.66(17) . .
C5 N1 C6 120.60(18) . .
O2 C1 O1 125.77(19) . .
O2 C1 C2 117.63(17) . .
O1 C1 C2 116.60(17) . .
C4 C2 C3 117.92(19) . .
C4 C2 C1 120.36(18) . .
C3 C2 C1 121.67(18) . .
N1 C6 C3 120.68(19) . .
C5 C4 C2 120.84(19) . .
C6 C3 C2 119.82(19) . .

loop_
_geom_bond_atom_site_label_1
_geom_bond_atom_site_label_2
_geom_bond_distance
_geom_bond_site_symmetry_2
Ca1 O2 2.2583(14) .
Ca1 O2 2.2583(14) 3
Ca1 O1 2.3022(14) 2_545
Ca1 O1 2.3022(14) 4_565
Ca1 O3 2.3882(15) 3
Ca1 O3 2.3882(15) .
O2 C1 1.246(2) .
O4 N1 1.330(2) .
O1 C1 1.251(2) .
O1 Ca1 2.3022(14) 2
C5 N1 1.355(3) .
C5 C4 1.375(3) .
N1 C6 1.354(3) .
C1 C2 1.518(3) .
C2 C4 1.385(3) .
C2 C3 1.400(3) .
C6 C3 1.375(3) .
